data_1566792
loop_
_publ_author_name
'Yan, Qiaolin'
'Duan, Meng'
'Chen, Cien'
'Deng, Zhiqin'
'Wu, Mandi'
'Yu, Peiyuan'
'He, Ming-Liang'
'Zhu, Guangyu'
'Houk, Kendall N.'
'Sun, Jianwei'

_publ_section_title
;
 Organocatalytic Discrimination of Non-Directing Aryl and Heteroaryl
 Groups: Enantioselective Synthesis of Bioactive Indole-Containing
 Triarylmethanes
;
_journal_name_full 'Chemical Science'
_journal_paper_doi 10.1039/D2SC00636G
_journal_year 2022
_chemical_absolute_configuration ad
_chemical_formula_moiety 'C20 H17 N S'
_chemical_formula_sum 'C20 H17 N S'
_chemical_formula_weight 303.40
_chemical_name_systematic R)-3-Methyl-2-(phenyl(thiophen-2-yl)methyl)-1H-indole
_space_group_crystal_system triclinic
_space_group_IT_number 1
_space_group_name_Hall 'P 1'
_space_group_name_H-M_alt 'P 1'
_atom_sites_solution_hydrogens geom
_atom_sites_solution_primary dual
_audit_creation_date 2021-07-12
_audit_creation_method
;
Olex2 1.5-alpha
(compiled 2021.06.29 svn.r12e2184c for OlexSys, GUI svn.r6374)
;
_audit_update_record
;
2021-09-10 deposited with the CCDC.	2022-04-13 downloaded from the CCDC.
;
_cell_angle_alpha 103.438(2)
_cell_angle_beta 103.111(2)
_cell_angle_gamma 102.977(2)
_cell_formula_units_Z 2
_cell_length_a 8.3698(2)
_cell_length_b 8.6024(2)
_cell_length_c 11.6963(2)
_cell_measurement_reflns_used 10014
_cell_measurement_temperature 100.00(10)
_cell_measurement_theta_max 76.5550
_cell_measurement_theta_min 4.0640
_cell_volume 762.79(3)
_computing_cell_refinement 'CrysAlisPro 1.171.40.69a (Rigaku OD, 2020)'
_computing_data_collection 'CrysAlisPro 1.171.40.69a (Rigaku OD, 2020)'
_computing_data_reduction 'CrysAlisPro 1.171.40.69a (Rigaku OD, 2020)'
_computing_molecular_graphics 'Olex2 1.5-alpha (Dolomanov et al., 2009)'
_computing_publication_material 'Olex2 1.5-alpha (Dolomanov et al., 2009)'
_computing_structure_refinement 'SHELXL 2014/7 (Sheldrick, 2015)'
_computing_structure_solution 'SHELXT 2014/4 (Sheldrick, 2014)'
_diffrn_ambient_environment N~2~
_diffrn_ambient_temperature 100.00(10)
_diffrn_detector 'CCD plate'
_diffrn_detector_area_resol_mean 5.1788
_diffrn_detector_type Atlas
_diffrn_measured_fraction_theta_full 0.999
_diffrn_measured_fraction_theta_max 0.987
_diffrn_measurement_details
;
List of Runs (angles in degrees, time in seconds):

  # Type    Start    End  Width  t~exp~   \w     \q     \k     \f   Frames
#--------------------------------------------------------------------------
  1  \w     52.00  86.00   1.00    3.50    --   80.00  49.00   4.10   34
  2  \w    -70.00  34.00   1.00    2.00    --  -39.95  57.00   0.00  104
  3  \w   -115.00 -14.00   1.00    2.00    --  -39.95 -37.00-150.00  101
  4  \w      2.00  27.00   1.00    2.00    --   39.95  90.00 104.94   25
  5  \w      4.00  29.00   1.00    2.00    --   39.95  85.00  64.29   25
  6  \w     27.00  97.00   1.00    2.00    --   39.95-125.00 120.00   70
  7  \w     10.00  58.00   1.00    2.00    --   39.95  57.00   0.00   48
  8  \w     65.00 113.00   1.00    2.00    --   39.95  57.00   0.00   48
  9  \w     28.00  71.00   1.00    2.00    --   39.95-125.00 -90.00   43
 10  \w     13.00  40.00   1.00    2.00    --   44.00  79.00  -0.98   27
 11  \w     14.00  39.00   1.00    2.00    --   48.00  79.00-172.27   25
 12  \w     13.00  38.00   1.00    2.00    --   48.00  82.00-120.83   25
 13  \w     15.00  42.00   1.00    2.00    --   48.00  80.00 -52.13   27
 14  \w     74.00  99.00   1.00    2.00    --   56.00  71.00-134.02   25
 15  \w     24.00  55.00   1.00    2.00    --   56.00  71.00-134.02   31
 16  \w     25.00  52.00   1.00    2.00    --   56.00  69.00 127.18   27
 17  \w     28.00  53.00   1.00    2.00    --   60.00  73.00  26.71   25
 18  \w     84.00 130.00   1.00    2.00    --   60.00  73.00  26.71   46
 19  \w     91.00 125.00   1.00    2.00    --   60.00  73.00 -72.79   34
 20  \w     31.00  57.00   1.00    2.00    --   60.00  73.00 -72.79   26
 21  \w     31.00  70.00   1.00    2.00    --   64.00  74.00 -26.60   39
 22  \w    116.00 141.00   1.00    2.00    --   64.00  74.00 -26.60   25
 23  \w     35.00  68.00   1.00    2.00    --   68.00  72.00  54.53   33
 24  \w     42.00  74.00   1.00    2.00    --   68.00  74.00 164.99   32
 25  \w    106.00 133.00   1.00    2.00    --   68.00  74.00-135.83   27
 26  \w     35.00  76.00   1.00    2.00    --   68.00  74.00-135.83   41
 27  \w     39.00  79.00   1.00    2.00    --   72.00  73.00 152.06   40
 28  \w     44.00  86.00   1.00    2.00    --   76.00  69.00  91.60   42
 29  \w     44.00 138.00   1.00    2.00    --   76.00  69.00  46.67   94
 30  \w     53.00 102.00   1.00    3.50    --   84.00  62.00 130.28   49
 31  \w     71.00 102.00   1.00    3.50    --   96.00  44.00 -73.24   31
 32  \w    107.00 170.00   1.00    3.50    --   96.00  44.00 -73.24   63
 33  \w     39.00 108.00   1.00    3.50    --  113.00-111.00-120.00   69
 34  \w     81.00 109.00   1.00    3.50    --  113.00-111.00  30.00   28
 35  \w     39.00  77.00   1.00    3.50    --  113.00-111.00 120.00   38
 36  \w     83.00 173.00   1.00    3.50    --  113.00  61.00  60.00   90
 37  \w     84.00 157.00   1.00    3.50    --  113.00  61.00 -90.00   73
 38  \w    125.00 158.00   1.00    3.50    --  113.00  61.00  30.00   33
 39  \w     85.00 122.00   1.00    3.50    --  113.00  61.00 -30.00   37
 40  \w     84.00 111.00   1.00    3.50    --  113.00  61.00  30.00   27
 41  \w    130.00 165.00   1.00    3.50    --  113.00  61.00  90.00   35
 42  \w     83.00 117.00   1.00    3.50    --  113.00  61.00  90.00   34
 43  \w    124.00 160.00   1.00    3.50    --  113.00  61.00-150.00   36
 44  \w     83.00 109.00   1.00    3.50    --  113.00  61.00-150.00   26
 45  \w    105.00 169.00   1.00    3.50    --  113.00 111.00 -60.00   64
 46  \w     29.00 107.00   1.00    3.50    --  113.00 -94.00 150.00   78
 47  \w     41.00 142.00   1.00    3.50    --  113.00 -61.00 -90.00  101
 48  \w     83.00 178.00   1.00    3.50    --  113.00  61.00-120.00   95
 49  \w     29.00 107.00   1.00    3.50    --  113.00 -94.00 -90.00   78
 50  \w     84.00 151.00   1.00    3.50    --  113.00  61.00-180.00   67
 51  \w     81.00 108.00   1.00    3.50    --  113.00-111.00  90.00   27
 52  \w     83.00 172.00   1.00    3.50    --  113.00  61.00 120.00   89
 53  \w     91.00 117.00   1.00    3.50    --  113.00  45.00-180.00   26
 54  \w     91.00 116.00   1.00    3.50    --  113.00  45.00-120.00   25
 55  \w     83.00 165.00   1.00    3.50    --  113.00  61.00   0.00   82
 56  \w     38.00  78.00   1.00    3.50    --  113.00-111.00  90.00   40
 57  \w    129.00 156.00   1.00    3.50    --  113.00  61.00 -60.00   27
 58  \w     84.00 109.00   1.00    3.50    --  113.00-111.00 120.00   25
 59  \w     83.00 126.00   1.00    3.50    --  113.00  61.00 -60.00   43
 60  \w    127.00 173.00   1.00    3.50    --  113.00  61.00 150.00   46
 61  \w     83.00 110.00   1.00    3.50    --  113.00  61.00 150.00   27
;
_diffrn_measurement_device 'kappa diffractometer'
_diffrn_measurement_device_type 'SuperNova, Dual, Cu at home/near, Atlas'
_diffrn_measurement_method '\w scans'
_diffrn_orient_matrix_type 'CrysAlisPro convention (1999,Acta A55,543-557)'
_diffrn_orient_matrix_UB_11 -0.1134879000
_diffrn_orient_matrix_UB_12 -0.1828669000
_diffrn_orient_matrix_UB_13 -0.0435390000
_diffrn_orient_matrix_UB_21 0.1609104000
_diffrn_orient_matrix_UB_22 -0.0601823000
_diffrn_orient_matrix_UB_23 0.0062299000
_diffrn_orient_matrix_UB_31 0.0170853000
_diffrn_orient_matrix_UB_32 0.0041516000
_diffrn_orient_matrix_UB_33 0.1347024000
_diffrn_radiation_monochromator mirror
_diffrn_radiation_probe x-ray
_diffrn_radiation_type CuK\a
_diffrn_radiation_wavelength 1.54184
_diffrn_reflns_av_R_equivalents 0.0204
_diffrn_reflns_av_unetI/netI 0.0248
_diffrn_reflns_Laue_measured_fraction_full 0.999
_diffrn_reflns_Laue_measured_fraction_max 0.987
_diffrn_reflns_limit_h_max 10
_diffrn_reflns_limit_h_min -10
_diffrn_reflns_limit_k_max 10
_diffrn_reflns_limit_k_min -10
_diffrn_reflns_limit_l_max 14
_diffrn_reflns_limit_l_min -11
_diffrn_reflns_number 12888
_diffrn_reflns_point_group_measured_fraction_full 0.945
_diffrn_reflns_point_group_measured_fraction_max 0.912
_diffrn_reflns_theta_full 67.684
_diffrn_reflns_theta_max 76.828
_diffrn_reflns_theta_min 4.066
_diffrn_source 'micro-focus sealed X-ray tube'
_diffrn_source_current 0.80
_diffrn_source_power 0.040
_diffrn_source_target Cu
_diffrn_source_type 'SuperNova (Cu) X-ray Source'
_diffrn_source_voltage 50
_exptl_absorpt_coefficient_mu 1.823
_exptl_absorpt_correction_T_max 1.00000
_exptl_absorpt_correction_T_min 0.91725
_exptl_absorpt_correction_type multi-scan
_exptl_absorpt_process_details
;
CrysAlisPro 1.171.40.69a (Rigaku Oxford Diffraction, 2020)
Empirical absorption correction using spherical harmonics,
 implemented in SCALE3 ABSPACK scaling algorithm.
;
_exptl_crystal_colour colourless
_exptl_crystal_colour_primary colourless
_exptl_crystal_density_diffrn 1.321
_exptl_crystal_description block
_exptl_crystal_F_000 320
_exptl_crystal_recrystallization_method 'Re-crystallisation from solvent: hexane and ethyl acetate'
_exptl_crystal_size_max 0.16
_exptl_crystal_size_mid 0.15
_exptl_crystal_size_min 0.13
_refine_diff_density_max 0.713
_refine_diff_density_min -0.409
_refine_diff_density_rms 0.051
_refine_ls_abs_structure_details
;
 Flack x determined using 2567 quotients [(I+)-(I-)]/[(I+)+(I-)]
 (Parsons, Flack and Wagner, Acta Cryst. B69 (2013) 249-259).
;
_refine_ls_abs_structure_Flack 0.011(6)
_refine_ls_extinction_method none
_refine_ls_goodness_of_fit_ref 1.056
_refine_ls_hydrogen_treatment constr
_refine_ls_matrix_type full
_refine_ls_number_parameters 435
_refine_ls_number_reflns 5874
_refine_ls_number_restraints 183
_refine_ls_restrained_S_all 1.157
_refine_ls_R_factor_all 0.0389
_refine_ls_R_factor_gt 0.0380
_refine_ls_shift/su_max 0.000
_refine_ls_shift/su_mean 0.000
_refine_ls_structure_factor_coef Fsqd
_refine_ls_weighting_details 'w=1/[\s^2^(Fo^2^)+(0.0580P)^2^+0.4374P] where P=(Fo^2^+2Fc^2^)/3'
_refine_ls_weighting_scheme calc
_refine_ls_wR_factor_gt 0.1012
_refine_ls_wR_factor_ref 0.1022
_reflns_Friedel_coverage 0.848
_reflns_Friedel_fraction_full 0.891
_reflns_Friedel_fraction_max 0.838
_reflns_number_gt 5766
_reflns_number_total 5874
_reflns_threshold_expression 'I > 2\s(I)'
_cod_data_source_file d2sc00636g2.cif
_cod_data_source_block qyan1cult
_cod_database_code 1566792
_shelx_shelxl_version_number 2014/7
_chemical_oxdiff_formula 'C20 H17 N O S'
_shelx_space_group_comment
;
The symmetry employed for this shelxl refinement is uniquely defined
by the following loop, which should always be used as a source of
symmetry information in preference to the above space-group names.
They are only intended as comments.
;
_shelx_estimated_absorpt_t_max 0.798
_shelx_estimated_absorpt_t_min 0.759
_reflns_odcompleteness_completeness 99.83
_reflns_odcompleteness_iscentric 1
_reflns_odcompleteness_theta 71.98
_olex2_refinement_description
;
1. Fixed Uiso
 At 1.2 times of:
  All C(H) groups, All C(H,H) groups, All N(H) groups
 At 1.5 times of:
  All C(H,H,H) groups
2. Restrained distances
 C2A-C1A = C2A-C3A = C2C-C1A = C4A-C2C
 1.4 with sigma of 0.02
 S1-C1 \\sim S1-C4 \\sim S1B-C1 \\sim S1B-C3
 with sigma of 0.02
 S1A-C1A \\sim S1A-C4A \\sim S1C-C1A \\sim S1C-C3A
 with sigma of 0.02
 C4A-C2C \\sim C2C-C1A \\sim C2A-C1A \\sim C3A-C2A
 with sigma of 0.02
 C4-C2B \\sim C2B-C1 \\sim C2-C1 \\sim C3-C2
 with sigma of 0.02
3. Restrained planarity
 S1A, C1A, C2A, C3A, C4A
 with sigma of 0.02
 S1C, C1A, C2C, C3A, C4A
 with sigma of 0.02
 S1B, C1, C2B, C3, C4
 with sigma of 0.02
 S1, C1, C2, C3, C4
 with sigma of 0.02
4. Uiso/Uaniso restraints and constraints
Uanis(C2A) \\sim Ueq, Uanis(C2C) \\sim Ueq, Uanis(C3A) \\sim Ueq, Uanis(C4A)
\\sim Ueq, Uanis(S1A) \\sim Ueq, Uanis(S1C) \\sim Ueq: with sigma of 0.002 and
sigma for terminal atoms of 0.003
Uanis(C2B) \\sim Ueq: with sigma of 0.002 and sigma for terminal atoms of 0.005
5. Rigid body (RIGU) restrains
 S1A, C1A, C2A, C3A, C4A
 with sigma for 1-2 distances of 0.001 and sigma for 1-3 distances of 0.001
 S1C, C1A, C2C, C3A, C4A
 with sigma for 1-2 distances of 0.001 and sigma for 1-3 distances of 0.001
 S1B, C1, C2B, C3, C4
 with sigma for 1-2 distances of 0.001 and sigma for 1-3 distances of 0.001
 S1, C1, C2, C3, C4
 with sigma for 1-2 distances of 0.001 and sigma for 1-3 distances of 0.001
6. Others
 Fixed Sof: S1(0.9) S1B(0.1) C2(0.9) H2(0.9) C2B(0.1) H2B(0.1) H3A(0.9)
 H3B(0.1) H4A(0.9) H4B(0.1) S1A(0.5) S1C(0.5) C2A(0.5) H2A(0.5) C2C(0.5)
 H2C(0.5) H3AA(0.5) H3AB(0.5) H4AA(0.5) H4AB(0.5)
7.a Ternary CH refined with riding coordinates:
 C11(H11), C11A(H11A)
7.b Aromatic/amide H refined with riding coordinates:
 N1(H1), C2(H2), C2B(H2B), C3(H3A), C3(H3B), C4(H4A), C4(H4B), C6(H6), C7(H7),
 C8(H8), C9(H9), C10(H10), C15(H15), C16(H16), C17(H17), C18(H18), N1A(H1A),
 C2A(H2A), C2C(H2C), C3A(H3AA), C3A(H3AB), C4A(H4AA), C4A(H4AB), C6A(H6A),
 C7A(H7A), C8A(H8A), C9A(H9A), C10A(H10A), C15A(H15A), C16A(H16A), C17A(H17A),
 C18A(H18A)
7.c Idealised Me refined as rotating group:
 C20(H20A,H20B,H20C), C20A(H20D,H20E,H20F)
;
_olex2_date_sample_data_collection 2021-07-11
_olex2_submission_special_instructions 'No special instructions were received'
_oxdiff_exptl_absorpt_empirical_details
;
Empirical correction (ABSPACK) includes:
- Absorption correction using spherical harmonics
- Frame scaling
;
_oxdiff_exptl_absorpt_empirical_full_max 1.156
_oxdiff_exptl_absorpt_empirical_full_min 0.909

loop_
_space_group_symop_operation_xyz
'x, y, z'

loop_
_atom_site_label
_atom_site_type_symbol
_atom_site_fract_x
_atom_site_fract_y
_atom_site_fract_z
_atom_site_U_iso_or_equiv
_atom_site_adp_type
_atom_site_occupancy
_atom_site_site_symmetry_order
_atom_site_calc_flag
_atom_site_refinement_flags_posn
_atom_site_refinement_flags_adp
_atom_site_refinement_flags_occupancy
_atom_site_disorder_assembly
_atom_site_disorder_group
S1 S 0.40660(10) 0.46320(10) 0.62131(8) 0.0225(2) Uani 0.9 1 d D U P A 1
S1B S 0.4983(16) 0.2676(14) 0.4252(11) 0.023(3) Uani 0.1 1 d D U P A 2
N1 N 0.7305(3) 0.5356(3) 0.8717(2) 0.0155(5) Uani 1 1 d . . . . .
H1 H 0.6419 0.4801 0.8891 0.019 Uiso 1 1 calc R U . . .
C1 C 0.5355(4) 0.3485(3) 0.5758(3) 0.0165(5) Uani 1 1 d D U . . .
C2 C 0.4864(7) 0.2816(6) 0.4463(5) 0.0244(14) Uani 0.9 1 d D U P A 1
H2 H 0.5414 0.2143 0.4021 0.029 Uiso 0.9 1 calc R U P A 1
C2B C 0.4079(18) 0.428(2) 0.585(3) 0.022(2) Uani 0.1 1 d D U P A 2
H2B H 0.4015 0.4830 0.6638 0.026 Uiso 0.1 1 calc R U P A 2
C3 C 0.3401(4) 0.3306(4) 0.3910(3) 0.0268(7) Uani 1 1 d D U . . .
H3A H 0.2873 0.2993 0.3048 0.032 Uiso 0.9 1 calc R U P A 1
H3B H 0.2773 0.3010 0.3066 0.032 Uiso 0.1 1 calc R U P A 2
C4 C 0.2867(4) 0.4257(4) 0.4752(3) 0.0221(6) Uani 1 1 d D U . . .
H4A H 0.1914 0.4672 0.4543 0.026 Uiso 0.9 1 calc R U P A 1
H4B H 0.1963 0.4760 0.4649 0.026 Uiso 0.1 1 calc R U P A 2
C5 C 0.6174(4) 0.1764(3) 0.7180(3) 0.0143(6) Uani 1 1 d . . . . .
C6 C 0.4637(4) 0.0507(4) 0.6546(3) 0.0182(6) Uani 1 1 d . . . . .
H6 H 0.3915 0.0583 0.5819 0.022 Uiso 1 1 calc R U . . .
C7 C 0.4153(4) -0.0853(4) 0.6968(3) 0.0237(7) Uani 1 1 d . . . . .
H7 H 0.3103 -0.1702 0.6528 0.028 Uiso 1 1 calc R U . . .
C8 C 0.5195(4) -0.0979(4) 0.8031(3) 0.0233(7) Uani 1 1 d . . . . .
H8 H 0.4851 -0.1903 0.8326 0.028 Uiso 1 1 calc R U . . .
C9 C 0.6743(4) 0.0252(4) 0.8662(3) 0.0205(6) Uani 1 1 d . . . . .
H9 H 0.7471 0.0164 0.9381 0.025 Uiso 1 1 calc R U . . .
C10 C 0.7220(4) 0.1613(4) 0.8235(3) 0.0178(6) Uani 1 1 d . . . . .
H10 H 0.8277 0.2455 0.8670 0.021 Uiso 1 1 calc R U . . .
C11 C 0.6779(3) 0.3214(3) 0.6678(3) 0.0142(6) Uani 1 1 d . . . . .
H11 H 0.7587 0.2894 0.6219 0.017 Uiso 1 1 calc R U . . .
C12 C 0.7792(3) 0.4825(3) 0.7673(3) 0.0138(5) Uani 1 1 d . . . . .
C13 C 0.9203(4) 0.6015(4) 0.7686(3) 0.0147(6) Uani 1 1 d . . . . .
C14 C 0.9617(4) 0.7358(4) 0.8804(3) 0.0148(6) Uani 1 1 d . . . . .
C15 C 1.0914(4) 0.8891(4) 0.9337(3) 0.0187(6) Uani 1 1 d . . . . .
H15 H 1.1720 0.9239 0.8924 0.022 Uiso 1 1 calc R U . . .
C16 C 1.0990(4) 0.9885(4) 1.0480(3) 0.0205(6) Uani 1 1 d . . . . .
H16 H 1.1846 1.0935 1.0844 0.025 Uiso 1 1 calc R U . . .
C17 C 0.9828(4) 0.9370(4) 1.1108(3) 0.0205(6) Uani 1 1 d . . . . .
H17 H 0.9928 1.0068 1.1896 0.025 Uiso 1 1 calc R U . . .
C18 C 0.8529(4) 0.7859(4) 1.0602(3) 0.0186(6) Uani 1 1 d . . . . .
H18 H 0.7748 0.7505 1.1031 0.022 Uiso 1 1 calc R U . . .
C19 C 0.8427(4) 0.6892(3) 0.9442(3) 0.0150(6) Uani 1 1 d . . . . .
C20 C 1.0185(4) 0.5926(4) 0.6766(3) 0.0202(6) Uani 1 1 d . . . . .
H20A H 1.0191 0.6869 0.6429 0.030 Uiso 1 1 calc R U . . .
H20B H 0.9641 0.4874 0.6099 0.030 Uiso 1 1 calc R U . . .
H20C H 1.1367 0.5978 0.7167 0.030 Uiso 1 1 calc R U . . .
S1A S 0.0098(3) 0.4328(3) 0.1820(2) 0.0328(6) Uani 0.5 1 d D U P B 1
S1C S 0.1006(3) 0.7528(3) 0.35314(18) 0.0203(5) Uani 0.5 1 d D U P B 2
N1A N 0.5095(3) 0.7496(3) 0.3899(2) 0.0181(5) Uani 1 1 d . . . . .
H1A H 0.4511 0.6693 0.4122 0.022 Uiso 1 1 calc R U . . .
C1A C 0.1475(4) 0.6218(4) 0.2372(3) 0.0202(6) Uani 1 1 d D U . . .
C2A C 0.1027(14) 0.7231(15) 0.3348(9) 0.0248(18) Uani 0.5 1 d D U P B 1
H2A H 0.1630 0.8361 0.3808 0.030 Uiso 0.5 1 calc R U P B 1
C2C C 0.0251(13) 0.4671(15) 0.2018(10) 0.037(2) Uani 0.5 1 d D U P B 2
H2C H 0.0232 0.3734 0.1390 0.044 Uiso 0.5 1 calc R U P B 2
C3A C -0.0611(5) 0.6156(5) 0.3516(4) 0.0368(8) Uani 1 1 d D U . . .
H3AA H -0.1210 0.6512 0.4079 0.044 Uiso 0.5 1 calc R U P B 1
H3AB H -0.1275 0.6403 0.4057 0.044 Uiso 0.5 1 calc R U P B 2
C4A C -0.1019(5) 0.4631(5) 0.2717(4) 0.0357(8) Uani 1 1 d D U . . .
H4AA H -0.1960 0.3756 0.2693 0.043 Uiso 0.5 1 calc R U P B 1
H4AB H -0.1952 0.3697 0.2618 0.043 Uiso 0.5 1 calc R U P B 2
C5A C 0.3185(4) 0.5404(4) 0.0928(3) 0.0175(6) Uani 1 1 d . . . . .
C6A C 0.2070(4) 0.4770(4) -0.0272(3) 0.0267(8) Uani 1 1 d . . . . .
H6A H 0.1162 0.5235 -0.0500 0.032 Uiso 1 1 calc R U . . .
C7A C 0.2264(5) 0.3494(4) -0.1120(3) 0.0290(8) Uani 1 1 d . . . . .
H7A H 0.1478 0.3058 -0.1924 0.035 Uiso 1 1 calc R U . . .
C8A C 0.3601(4) 0.2839(4) -0.0808(3) 0.0257(7) Uani 1 1 d . . . . .
H8A H 0.3743 0.1960 -0.1402 0.031 Uiso 1 1 calc R U . . .
C9A C 0.4724(4) 0.3446(4) 0.0348(4) 0.0253(7) Uani 1 1 d . . . . .
H9A H 0.5648 0.2988 0.0540 0.030 Uiso 1 1 calc R U . . .
C10A C 0.4561(4) 0.4675(4) 0.1228(3) 0.0194(6) Uani 1 1 d . . . . .
H10A H 0.5341 0.5057 0.2033 0.023 Uiso 1 1 calc R U . . .
C11A C 0.2902(4) 0.6833(4) 0.1843(3) 0.0175(6) Uani 1 1 d . . . . .
H11A H 0.2520 0.7580 0.1368 0.021 Uiso 1 1 calc R U . . .
C12A C 0.4551(4) 0.7876(4) 0.2818(3) 0.0176(6) Uani 1 1 d . . . . .
C13A C 0.5780(4) 0.9183(4) 0.2760(3) 0.0168(6) Uani 1 1 d . . . . .
C14A C 0.7175(4) 0.9640(4) 0.3873(3) 0.0162(6) Uani 1 1 d . . . . .
C15A C 0.8797(4) 1.0844(4) 0.4341(3) 0.0196(6) Uani 1 1 d . . . . .
H15A H 0.9155 1.1579 0.3895 0.023 Uiso 1 1 calc R U . . .
C16A C 0.9858(4) 1.0935(4) 0.5464(3) 0.0214(7) Uani 1 1 d . . . . .
H16A H 1.0962 1.1732 0.5782 0.026 Uiso 1 1 calc R U . . .
C17A C 0.9336(4) 0.9871(4) 0.6142(3) 0.0215(7) Uani 1 1 d . . . . .
H17A H 1.0088 0.9972 0.6915 0.026 Uiso 1 1 calc R U . . .
C18A C 0.7740(4) 0.8673(4) 0.5705(3) 0.0189(6) Uani 1 1 d . . . . .
H18A H 0.7383 0.7956 0.6164 0.023 Uiso 1 1 calc R U . . .
C19A C 0.6697(4) 0.8572(4) 0.4571(3) 0.0176(6) Uani 1 1 d . . . . .
C20A C 0.5695(4) 0.9987(4) 0.1750(3) 0.0215(6) Uani 1 1 d . . . . .
H20D H 0.5304 1.0978 0.1965 0.032 Uiso 1 1 calc R U . . .
H20E H 0.4890 0.9192 0.0983 0.032 Uiso 1 1 calc R U . . .
H20F H 0.6837 1.0318 0.1640 0.032 Uiso 1 1 calc R U . . .

loop_
_atom_site_aniso_label
_atom_site_aniso_U_11
_atom_site_aniso_U_22
_atom_site_aniso_U_33
_atom_site_aniso_U_23
_atom_site_aniso_U_13
_atom_site_aniso_U_12
S1 0.0235(4) 0.0261(4) 0.0196(5) 0.0058(3) 0.0052(3) 0.0125(3)
S1B 0.029(4) 0.026(5) 0.016(2) 0.007(2) 0.0042(19) 0.017(4)
N1 0.0162(11) 0.0144(11) 0.0164(13) 0.0044(10) 0.0071(10) 0.0035(9)
C1 0.0172(12) 0.0150(12) 0.0177(13) 0.0066(10) 0.0044(9) 0.0048(10)
C2 0.030(2) 0.027(3) 0.0204(18) 0.0081(15) 0.0039(13) 0.019(2)
C2B 0.022(3) 0.021(4) 0.022(2) 0.0068(17) 0.0049(15) 0.008(3)
C3 0.0310(14) 0.0263(15) 0.0209(13) 0.0063(11) 0.0014(11) 0.0116(12)
C4 0.0214(13) 0.0214(14) 0.0250(13) 0.0103(11) 0.0048(10) 0.0078(11)
C5 0.0161(13) 0.0126(12) 0.0160(15) 0.0035(11) 0.0072(11) 0.0056(10)
C6 0.0183(14) 0.0159(14) 0.0181(16) 0.0027(12) 0.0035(12) 0.0049(11)
C7 0.0229(15) 0.0185(14) 0.0269(18) 0.0047(13) 0.0084(13) 0.0018(12)
C8 0.0338(17) 0.0143(14) 0.0272(18) 0.0098(12) 0.0136(14) 0.0089(12)
C9 0.0259(15) 0.0203(15) 0.0181(16) 0.0078(12) 0.0069(12) 0.0098(12)
C10 0.0187(14) 0.0162(13) 0.0183(16) 0.0041(11) 0.0046(12) 0.0066(11)
C11 0.0143(12) 0.0149(13) 0.0135(14) 0.0039(11) 0.0042(11) 0.0047(10)
C12 0.0156(12) 0.0145(13) 0.0120(14) 0.0051(11) 0.0028(11) 0.0060(10)
C13 0.0153(12) 0.0163(13) 0.0141(15) 0.0064(11) 0.0034(11) 0.0064(10)
C14 0.0170(13) 0.0158(13) 0.0137(15) 0.0071(11) 0.0036(11) 0.0071(11)
C15 0.0168(13) 0.0169(14) 0.0221(17) 0.0071(12) 0.0040(12) 0.0046(11)
C16 0.0188(14) 0.0148(13) 0.0238(17) 0.0047(12) 0.0012(12) 0.0033(11)
C17 0.0255(15) 0.0178(15) 0.0162(16) 0.0020(12) 0.0016(12) 0.0101(12)
C18 0.0222(14) 0.0197(14) 0.0185(16) 0.0084(12) 0.0075(12) 0.0107(12)
C19 0.0148(13) 0.0131(13) 0.0171(15) 0.0056(11) 0.0029(11) 0.0051(10)
C20 0.0231(14) 0.0175(14) 0.0218(17) 0.0060(12) 0.0107(13) 0.0053(12)
S1A 0.0328(9) 0.0326(11) 0.0333(11) 0.0091(9) 0.0091(8) 0.0114(8)
S1C 0.0236(8) 0.0214(10) 0.0164(9) 0.0018(7) 0.0044(7) 0.0131(6)
N1A 0.0190(12) 0.0177(12) 0.0171(13) 0.0066(10) 0.0025(10) 0.0057(10)
C1A 0.0213(12) 0.0238(12) 0.0171(13) 0.0057(10) 0.0021(10) 0.0134(10)
C2A 0.026(2) 0.027(2) 0.024(3) 0.0086(16) 0.0022(19) 0.0164(15)
C2C 0.037(3) 0.033(2) 0.037(3) 0.0081(16) 0.009(2) 0.0088(16)
C3A 0.0334(13) 0.0505(15) 0.0340(15) 0.0160(11) 0.0097(11) 0.0231(11)
C4A 0.0288(13) 0.0440(14) 0.0344(15) 0.0194(11) 0.0023(11) 0.0098(11)
C5A 0.0181(13) 0.0161(14) 0.0170(16) 0.0046(12) 0.0034(12) 0.0045(11)
C6A 0.0257(16) 0.0196(15) 0.0278(19) 0.0072(14) -0.0054(13) 0.0064(13)
C7A 0.0338(18) 0.0275(17) 0.0190(17) 0.0031(14) 0.0044(14) 0.0036(14)
C8A 0.0312(17) 0.0187(14) 0.0271(18) 0.0026(13) 0.0178(14) 0.0022(13)
C9A 0.0247(16) 0.0257(16) 0.035(2) 0.0152(15) 0.0150(14) 0.0125(13)
C10A 0.0141(13) 0.0306(16) 0.0061(14) 0.0042(12) 0.0004(11) -0.0036(12)
C11A 0.0181(13) 0.0152(13) 0.0172(15) 0.0046(12) 0.0008(11) 0.0055(11)
C12A 0.0193(14) 0.0162(13) 0.0172(16) 0.0043(11) 0.0031(12) 0.0080(11)
C13A 0.0172(13) 0.0165(13) 0.0157(15) 0.0016(11) 0.0040(11) 0.0070(11)
C14A 0.0189(13) 0.0162(13) 0.0145(15) 0.0025(11) 0.0051(11) 0.0093(11)
C15A 0.0217(15) 0.0172(14) 0.0209(17) 0.0038(12) 0.0077(12) 0.0082(12)
C16A 0.0190(14) 0.0194(14) 0.0207(17) -0.0004(12) 0.0032(12) 0.0050(11)
C17A 0.0209(15) 0.0242(16) 0.0186(16) 0.0035(13) 0.0037(12) 0.0102(12)
C18A 0.0238(15) 0.0182(14) 0.0171(15) 0.0056(12) 0.0070(12) 0.0099(12)
C19A 0.0184(13) 0.0170(13) 0.0181(16) 0.0033(12) 0.0059(11) 0.0079(11)
C20A 0.0224(15) 0.0212(15) 0.0210(17) 0.0069(13) 0.0054(13) 0.0072(12)

loop_
_atom_type_symbol
_atom_type_description
_atom_type_scat_dispersion_real
_atom_type_scat_dispersion_imag
_atom_type_scat_source
C C 0.0181 0.0091 'International Tables Vol C Tables 4.2.6.8 and 6.1.1.4'
H H 0.0000 0.0000 'International Tables Vol C Tables 4.2.6.8 and 6.1.1.4'
N N 0.0311 0.0180 'International Tables Vol C Tables 4.2.6.8 and 6.1.1.4'
S S 0.3331 0.5567 'International Tables Vol C Tables 4.2.6.8 and 6.1.1.4'

loop_
_geom_angle_atom_site_label_1
_geom_angle_atom_site_label_2
_geom_angle_atom_site_label_3
_geom_angle
_geom_angle_site_symmetry_1
_geom_angle_site_symmetry_3
_geom_angle_publ_flag
C4 S1 C1 92.66(16) . . ?
C3 S1B C1 93.8(7) . . ?
C12 N1 H1 125.3 . . ?
C19 N1 H1 125.3 . . ?
C19 N1 C12 109.4(2) . . ?
C2 C1 S1 111.4(3) . . ?
C2 C1 C11 126.8(3) . . ?
C2B C1 S1B 104.4(13) . . ?
C2B C1 C11 134.4(12) . . ?
C11 C1 S1 121.8(2) . . ?
C11 C1 S1B 121.2(5) . . ?
C1 C2 H2 125.0 . . ?
C1 C2 C3 110.1(4) . . ?
C3 C2 H2 125.0 . . ?
C1 C2B H2B 120.2 . . ?
C1 C2B C4 120(2) . . ?
C4 C2B H2B 120.2 . . ?
S1B C3 H3B 118.4 . . ?
C2 C3 H3A 123.6 . . ?
C4 C3 S1B 123.2(5) . . ?
C4 C3 C2 112.7(3) . . ?
C4 C3 H3A 123.6 . . ?
C4 C3 H3B 118.4 . . ?
S1 C4 H4A 123.4 . . ?
C2B C4 H4B 130.6 . . ?
C3 C4 S1 113.1(3) . . ?
C3 C4 C2B 98.9(12) . . ?
C3 C4 H4A 123.4 . . ?
C3 C4 H4B 130.6 . . ?
C6 C5 C11 121.0(3) . . ?
C10 C5 C6 118.6(3) . . ?
C10 C5 C11 120.2(3) . . ?
C5 C6 H6 119.7 . . ?
C7 C6 C5 120.5(3) . . ?
C7 C6 H6 119.7 . . ?
C6 C7 H7 119.8 . . ?
C6 C7 C8 120.3(3) . . ?
C8 C7 H7 119.8 . . ?
C7 C8 H8 120.2 . . ?
C9 C8 C7 119.7(3) . . ?
C9 C8 H8 120.2 . . ?
C8 C9 H9 120.2 . . ?
C8 C9 C10 119.7(3) . . ?
C10 C9 H9 120.2 . . ?
C5 C10 H10 119.5 . . ?
C9 C10 C5 121.1(3) . . ?
C9 C10 H10 119.5 . . ?
C1 C11 C5 113.8(2) . . ?
C1 C11 H11 106.1 . . ?
C5 C11 H11 106.1 . . ?
C12 C11 C1 110.7(2) . . ?
C12 C11 C5 113.2(2) . . ?
C12 C11 H11 106.1 . . ?
N1 C12 C11 122.0(2) . . ?
C13 C12 N1 109.7(3) . . ?
C13 C12 C11 128.2(3) . . ?
C12 C13 C14 106.4(3) . . ?
C12 C13 C20 127.6(3) . . ?
C14 C13 C20 126.0(3) . . ?
C15 C14 C13 133.4(3) . . ?
C15 C14 C19 119.1(3) . . ?
C19 C14 C13 107.5(3) . . ?
C14 C15 H15 120.8 . . ?
C16 C15 C14 118.5(3) . . ?
C16 C15 H15 120.8 . . ?
C15 C16 H16 119.4 . . ?
C15 C16 C17 121.3(3) . . ?
C17 C16 H16 119.4 . . ?
C16 C17 H17 119.3 . . ?
C18 C17 C16 121.5(3) . . ?
C18 C17 H17 119.3 . . ?
C17 C18 H18 121.5 . . ?
C19 C18 C17 117.0(3) . . ?
C19 C18 H18 121.5 . . ?
N1 C19 C14 106.9(3) . . ?
N1 C19 C18 130.4(3) . . ?
C18 C19 C14 122.6(3) . . ?
C13 C20 H20A 109.5 . . ?
C13 C20 H20B 109.5 . . ?
C13 C20 H20C 109.5 . . ?
H20A C20 H20B 109.5 . . ?
H20A C20 H20C 109.5 . . ?
H20B C20 H20C 109.5 . . ?
C4A S1A C1A 96.1(2) . . ?
C3A S1C C1A 94.4(2) . . ?
C12A N1A H1A 125.4 . . ?
C19A N1A H1A 125.4 . . ?
C19A N1A C12A 109.2(3) . . ?
C2A C1A S1A 110.4(6) . . ?
C2A C1A C11A 125.2(6) . . ?
C2C C1A S1C 107.2(6) . . ?
C2C C1A C11A 130.4(6) . . ?
C11A C1A S1A 124.2(2) . . ?
C11A C1A S1C 122.1(2) . . ?
C1A C2A H2A 125.9 . . ?
C1A C2A C3A 108.2(8) . . ?
C3A C2A H2A 125.9 . . ?
C1A C2C H2C 123.4 . . ?
C1A C2C C4A 113.2(9) . . ?
C4A C2C H2C 123.4 . . ?
S1C C3A H3AB 121.1 . . ?
C2A C3A H3AA 126.5 . . ?
C4A C3A S1C 117.8(3) . . ?
C4A C3A C2A 106.9(5) . . ?
C4A C3A H3AA 126.5 . . ?
C4A C3A H3AB 121.1 . . ?
S1A C4A H4AA 120.8 . . ?
C2C C4A H4AB 126.3 . . ?
C3A C4A S1A 118.4(3) . . ?
C3A C4A C2C 107.4(6) . . ?
C3A C4A H4AA 120.8 . . ?
C3A C4A H4AB 126.3 . . ?
C6A C5A C10A 117.5(3) . . ?
C6A C5A C11A 118.9(3) . . ?
C10A C5A C11A 123.6(3) . . ?
C5A C6A H6A 119.4 . . ?
C7A C6A C5A 121.1(3) . . ?
C7A C6A H6A 119.4 . . ?
C6A C7A H7A 120.1 . . ?
C6A C7A C8A 119.9(3) . . ?
C8A C7A H7A 120.1 . . ?
C7A C8A H8A 119.8 . . ?
C9A C8A C7A 120.4(3) . . ?
C9A C8A H8A 119.8 . . ?
C8A C9A H9A 119.0 . . ?
C10A C9A C8A 122.0(3) . . ?
C10A C9A H9A 119.0 . . ?
C5A C10A H10A 120.5 . . ?
C9A C10A C5A 119.1(3) . . ?
C9A C10A H10A 120.5 . . ?
C1A C11A C5A 112.1(2) . . ?
C1A C11A H11A 106.7 . . ?
C5A C11A H11A 106.7 . . ?
C12A C11A C1A 112.9(3) . . ?
C12A C11A C5A 111.4(2) . . ?
C12A C11A H11A 106.7 . . ?
N1A C12A C11A 121.8(3) . . ?
C13A C12A N1A 110.0(3) . . ?
C13A C12A C11A 127.9(3) . . ?
C12A C13A C14A 106.2(3) . . ?
C12A C13A C20A 127.1(3) . . ?
C14A C13A C20A 126.7(3) . . ?
C15A C14A C13A 133.8(3) . . ?
C15A C14A C19A 118.6(3) . . ?
C19A C14A C13A 107.6(3) . . ?
C14A C15A H15A 120.6 . . ?
C16A C15A C14A 118.7(3) . . ?
C16A C15A H15A 120.6 . . ?
C15A C16A H16A 119.4 . . ?
C15A C16A C17A 121.2(3) . . ?
C17A C16A H16A 119.4 . . ?
C16A C17A H17A 119.3 . . ?
C18A C17A C16A 121.4(3) . . ?
C18A C17A H17A 119.3 . . ?
C17A C18A H18A 121.5 . . ?
C19A C18A C17A 117.0(3) . . ?
C19A C18A H18A 121.5 . . ?
N1A C19A C14A 107.0(3) . . ?
N1A C19A C18A 130.0(3) . . ?
C18A C19A C14A 123.0(3) . . ?
C13A C20A H20D 109.5 . . ?
C13A C20A H20E 109.5 . . ?
C13A C20A H20F 109.5 . . ?
H20D C20A H20E 109.5 . . ?
H20D C20A H20F 109.5 . . ?
H20E C20A H20F 109.5 . . ?

loop_
_geom_bond_atom_site_label_1
_geom_bond_atom_site_label_2
_geom_bond_distance
_geom_bond_site_symmetry_2
_geom_bond_publ_flag
S1 C1 1.708(3) . ?
S1 C4 1.689(3) . ?
S1B C1 1.664(12) . ?
S1B C3 1.546(13) . ?
N1 H1 0.8800 . ?
N1 C12 1.384(4) . ?
N1 C19 1.381(4) . ?
C1 C2 1.414(6) . ?
C1 C2B 1.40(2) . ?
C1 C11 1.514(4) . ?
C2 H2 0.9500 . ?
C2 C3 1.447(6) . ?
C2B H2B 0.9500 . ?
C2B C4 1.44(2) . ?
C3 H3A 0.9500 . ?
C3 H3B 0.9500 . ?
C3 C4 1.353(5) . ?
C4 H4A 0.9500 . ?
C4 H4B 0.9500 . ?
C5 C6 1.394(4) . ?
C5 C10 1.393(4) . ?
C5 C11 1.532(4) . ?
C6 H6 0.9500 . ?
C6 C7 1.386(4) . ?
C7 H7 0.9500 . ?
C7 C8 1.390(5) . ?
C8 H8 0.9500 . ?
C8 C9 1.389(5) . ?
C9 H9 0.9500 . ?
C9 C10 1.390(4) . ?
C10 H10 0.9500 . ?
C11 H11 1.0000 . ?
C11 C12 1.507(4) . ?
C12 C13 1.373(4) . ?
C13 C14 1.441(4) . ?
C13 C20 1.493(4) . ?
C14 C15 1.405(4) . ?
C14 C19 1.416(4) . ?
C15 H15 0.9500 . ?
C15 C16 1.389(5) . ?
C16 H16 0.9500 . ?
C16 C17 1.401(5) . ?
C17 H17 0.9500 . ?
C17 C18 1.392(4) . ?
C18 H18 0.9500 . ?
C18 C19 1.390(4) . ?
C20 H20A 0.9800 . ?
C20 H20B 0.9800 . ?
C20 H20C 0.9800 . ?
S1A C1A 1.650(4) . ?
S1A C4A 1.572(5) . ?
S1C C1A 1.730(4) . ?
S1C C3A 1.577(5) . ?
N1A H1A 0.8800 . ?
N1A C12A 1.382(4) . ?
N1A C19A 1.378(4) . ?
C1A C2A 1.443(11) . ?
C1A C2C 1.389(11) . ?
C1A C11A 1.515(4) . ?
C2A H2A 0.9500 . ?
C2A C3A 1.553(12) . ?
C2C H2C 0.9500 . ?
C2C C4A 1.481(13) . ?
C3A H3AA 0.9500 . ?
C3A H3AB 0.9500 . ?
C3A C4A 1.340(6) . ?
C4A H4AA 0.9500 . ?
C4A H4AB 0.9500 . ?
C5A C6A 1.399(4) . ?
C5A C10A 1.445(4) . ?
C5A C11A 1.532(4) . ?
C6A H6A 0.9500 . ?
C6A C7A 1.364(5) . ?
C7A H7A 0.9500 . ?
C7A C8A 1.377(5) . ?
C8A H8A 0.9500 . ?
C8A C9A 1.363(5) . ?
C9A H9A 0.9500 . ?
C9A C10A 1.348(5) . ?
C10A H10A 0.9500 . ?
C11A H11A 1.0000 . ?
C11A C12A 1.505(4) . ?
C12A C13A 1.369(4) . ?
C13A C14A 1.441(4) . ?
C13A C20A 1.499(4) . ?
C14A C15A 1.408(4) . ?
C14A C19A 1.416(4) . ?
C15A H15A 0.9500 . ?
C15A C16A 1.382(5) . ?
C16A H16A 0.9500 . ?
C16A C17A 1.405(5) . ?
C17A H17A 0.9500 . ?
C17A C18A 1.391(5) . ?
C18A H18A 0.9500 . ?
C18A C19A 1.385(5) . ?
C20A H20D 0.9800 . ?
C20A H20E 0.9800 . ?
C20A H20F 0.9800 . ?

loop_
_geom_torsion_atom_site_label_1
_geom_torsion_atom_site_label_2
_geom_torsion_atom_site_label_3
_geom_torsion_atom_site_label_4
_geom_torsion
_geom_torsion_site_symmetry_1
_geom_torsion_site_symmetry_2
_geom_torsion_site_symmetry_3
_geom_torsion_site_symmetry_4
_geom_torsion_publ_flag
S1 C1 C2 C3 -0.2(4) . . . . ?
S1 C1 C11 C5 83.9(3) . . . . ?
S1 C1 C11 C12 -45.0(3) . . . . ?
S1B C1 C2B C4 -0.9(5) . . . . ?
S1B C1 C11 C5 -96.3(6) . . . . ?
S1B C1 C11 C12 134.8(5) . . . . ?
S1B C3 C4 C2B -3.8(9) . . . . ?
N1 C12 C13 C14 0.1(3) . . . . ?
N1 C12 C13 C20 177.5(3) . . . . ?
C1 S1 C4 C3 -0.7(3) . . . . ?
C1 S1B C3 C4 3.3(8) . . . . ?
C1 C2 C3 C4 -0.4(5) . . . . ?
C1 C2B C4 C3 2.6(8) . . . . ?
C1 C11 C12 N1 86.8(3) . . . . ?
C1 C11 C12 C13 -88.9(3) . . . . ?
C2 C1 C11 C5 -93.6(4) . . . . ?
C2 C1 C11 C12 137.5(3) . . . . ?
C2 C3 C4 S1 0.7(4) . . . . ?
C2B C1 C11 C5 80.5(6) . . . . ?
C2B C1 C11 C12 -48.4(6) . . . . ?
C3 S1B C1 C2B -1.1(4) . . . . ?
C3 S1B C1 C11 176.6(3) . . . . ?
C4 S1 C1 C2 0.5(2) . . . . ?
C4 S1 C1 C11 -177.3(2) . . . . ?
C5 C6 C7 C8 0.1(5) . . . . ?
C5 C11 C12 N1 -42.4(4) . . . . ?
C5 C11 C12 C13 141.9(3) . . . . ?
C6 C5 C10 C9 -0.7(4) . . . . ?
C6 C5 C11 C1 20.6(4) . . . . ?
C6 C5 C11 C12 148.2(3) . . . . ?
C6 C7 C8 C9 -1.0(5) . . . . ?
C7 C8 C9 C10 1.1(5) . . . . ?
C8 C9 C10 C5 -0.2(5) . . . . ?
C10 C5 C6 C7 0.8(4) . . . . ?
C10 C5 C11 C1 -164.3(3) . . . . ?
C10 C5 C11 C12 -36.7(4) . . . . ?
C11 C1 C2 C3 177.5(3) . . . . ?
C11 C1 C2B C4 -178.1(4) . . . . ?
C11 C5 C6 C7 176.0(3) . . . . ?
C11 C5 C10 C9 -176.0(3) . . . . ?
C11 C12 C13 C14 176.3(3) . . . . ?
C11 C12 C13 C20 -6.4(5) . . . . ?
C12 N1 C19 C14 2.1(3) . . . . ?
C12 N1 C19 C18 -175.2(3) . . . . ?
C12 C13 C14 C15 179.1(3) . . . . ?
C12 C13 C14 C19 1.1(3) . . . . ?
C13 C14 C15 C16 -177.1(3) . . . . ?
C13 C14 C19 N1 -2.0(3) . . . . ?
C13 C14 C19 C18 175.6(3) . . . . ?
C14 C15 C16 C17 1.2(4) . . . . ?
C15 C14 C19 N1 179.7(3) . . . . ?
C15 C14 C19 C18 -2.8(4) . . . . ?
C15 C16 C17 C18 -1.3(5) . . . . ?
C16 C17 C18 C19 -0.6(4) . . . . ?
C17 C18 C19 N1 179.6(3) . . . . ?
C17 C18 C19 C14 2.6(4) . . . . ?
C19 N1 C12 C11 -177.8(3) . . . . ?
C19 N1 C12 C13 -1.4(3) . . . . ?
C19 C14 C15 C16 0.7(4) . . . . ?
C20 C13 C14 C15 1.7(5) . . . . ?
C20 C13 C14 C19 -176.3(3) . . . . ?
S1A C1A C2A C3A -0.2(4) . . . . ?
S1A C1A C11A C5A -12.9(4) . . . . ?
S1A C1A C11A C12A -139.6(3) . . . . ?
S1C C1A C2C C4A -0.1(4) . . . . ?
S1C C1A C11A C5A 174.0(2) . . . . ?
S1C C1A C11A C12A 47.2(3) . . . . ?
S1C C3A C4A C2C -0.3(5) . . . . ?
N1A C12A C13A C14A 0.2(3) . . . . ?
N1A C12A C13A C20A -179.6(3) . . . . ?
C1A S1A C4A C3A 2.6(4) . . . . ?
C1A S1C C3A C4A 0.3(3) . . . . ?
C1A C2A C3A C4A 1.8(5) . . . . ?
C1A C2C C4A C3A 0.2(5) . . . . ?
C1A C11A C12A N1A 38.2(4) . . . . ?
C1A C11A C12A C13A -148.1(3) . . . . ?
C2A C1A C11A C5A 173.1(3) . . . . ?
C2A C1A C11A C12A 46.4(4) . . . . ?
C2A C3A C4A S1A -2.9(5) . . . . ?
C2C C1A C11A C5A -11.9(5) . . . . ?
C2C C1A C11A C12A -138.6(4) . . . . ?
C3A S1C C1A C2C -0.1(3) . . . . ?
C3A S1C C1A C11A 175.2(3) . . . . ?
C4A S1A C1A C2A -1.2(3) . . . . ?
C4A S1A C1A C11A -175.9(3) . . . . ?
C5A C6A C7A C8A -1.6(5) . . . . ?
C5A C11A C12A N1A -89.0(3) . . . . ?
C5A C11A C12A C13A 84.7(4) . . . . ?
C6A C5A C10A C9A 0.8(4) . . . . ?
C6A C5A C11A C1A 79.3(4) . . . . ?
C6A C5A C11A C12A -153.2(3) . . . . ?
C6A C7A C8A C9A 0.7(5) . . . . ?
C7A C8A C9A C10A 1.0(5) . . . . ?
C8A C9A C10A C5A -1.7(5) . . . . ?
C10A C5A C6A C7A 0.9(5) . . . . ?
C10A C5A C11A C1A -101.4(3) . . . . ?
C10A C5A C11A C12A 26.1(4) . . . . ?
C11A C1A C2A C3A 174.5(3) . . . . ?
C11A C1A C2C C4A -174.9(4) . . . . ?
C11A C5A C6A C7A -179.8(3) . . . . ?
C11A C5A C10A C9A -178.5(3) . . . . ?
C11A C12A C13A C14A -174.2(3) . . . . ?
C11A C12A C13A C20A 6.1(5) . . . . ?
C12A N1A C19A C14A -1.0(3) . . . . ?
C12A N1A C19A C18A 179.7(3) . . . . ?
C12A C13A C14A C15A 178.5(3) . . . . ?
C12A C13A C14A C19A -0.8(3) . . . . ?
C13A C14A C15A C16A -179.1(3) . . . . ?
C13A C14A C19A N1A 1.1(3) . . . . ?
C13A C14A C19A C18A -179.6(3) . . . . ?
C14A C15A C16A C17A -0.9(4) . . . . ?
C15A C14A C19A N1A -178.3(3) . . . . ?
C15A C14A C19A C18A 1.0(4) . . . . ?
C15A C16A C17A C18A 0.8(5) . . . . ?
C16A C17A C18A C19A 0.3(5) . . . . ?
C17A C18A C19A N1A 178.0(3) . . . . ?
C17A C18A C19A C14A -1.2(4) . . . . ?
C19A N1A C12A C11A 175.3(3) . . . . ?
C19A N1A C12A C13A 0.6(3) . . . . ?
C19A C14A C15A C16A 0.1(4) . . . . ?
C20A C13A C14A C15A -1.7(5) . . . . ?
C20A C13A C14A C19A 179.0(3) . . . . ?
